data_7212249
loop_
_publ_author_name
'Liu, Chun-Sen'
'Wang, Jun-Jie'
'Chang, Ze'
'Yan, Li-Fen'
'Bu, Xian-He'

_publ_section_title
;
 Cadmium(ii) coordination polymers based on a bulky anthracene-based
 dicarboxylate ligand: crystal structures and luminescent properties
;
_journal_issue 6
_journal_name_full CrystEngComm
_journal_page_first 1833
_journal_paper_doi 10.1039/b923516g
_journal_volume 12
_journal_year 2010
_chemical_formula_sum 'C43 H35.5 Cd2 N2 O12.75'
_chemical_formula_weight 1009.03
_chemical_name_systematic
;
?
;
_space_group_IT_number 61
_symmetry_cell_setting orthorhombic
_symmetry_space_group_name_Hall '-P 2ac 2ab'
_symmetry_space_group_name_H-M 'P b c a'
_atom_sites_solution_hydrogens geom
_atom_sites_solution_primary direct
_atom_sites_solution_secondary difmap
_audit_creation_method SHELXL-97
_cell_angle_alpha 90.00
_cell_angle_beta 90.00
_cell_angle_gamma 90.00
_cell_formula_units_Z 8
_cell_length_a 17.3784(4)
_cell_length_b 21.2929(6)
_cell_length_c 21.9656(5)
_cell_measurement_reflns_used 4236
_cell_measurement_temperature 294(2)
_cell_measurement_theta_max 20.12
_cell_measurement_theta_min 2.91
_cell_volume 8128.1(3)
_computing_cell_refinement 'Bruker SMART'
_computing_data_collection 'Bruker SMART'
_computing_data_reduction 'Bruker SAINT'
_computing_molecular_graphics 'Bruker SHELXTL'
_computing_publication_material 'Bruker SHELXTL'
_computing_structure_refinement 'SHELXL-97 (Sheldrick, 1997)'
_computing_structure_solution 'SHELXS-97 (Sheldrick, 1990)'
_diffrn_ambient_temperature 294(2)
_diffrn_measured_fraction_theta_full 0.999
_diffrn_measured_fraction_theta_max 0.999
_diffrn_measurement_device_type 'CCD area detector'
_diffrn_measurement_method 'phi and omega scans'
_diffrn_radiation_monochromator graphite
_diffrn_radiation_source 'fine-focus sealed tube'
_diffrn_radiation_type MoK\a
_diffrn_radiation_wavelength 0.71073
_diffrn_reflns_av_R_equivalents 0.0491
_diffrn_reflns_av_sigmaI/netI 0.0648
_diffrn_reflns_limit_h_max 18
_diffrn_reflns_limit_h_min -20
_diffrn_reflns_limit_k_max 25
_diffrn_reflns_limit_k_min -25
_diffrn_reflns_limit_l_max 26
_diffrn_reflns_limit_l_min -22
_diffrn_reflns_number 35156
_diffrn_reflns_theta_full 25.00
_diffrn_reflns_theta_max 25.00
_diffrn_reflns_theta_min 1.85
_diffrn_standards_decay_% 0
_diffrn_standards_interval_count 0
_diffrn_standards_interval_time 0
_diffrn_standards_number 0
_exptl_absorpt_coefficient_mu 1.115
_exptl_absorpt_correction_T_max 0.9780
_exptl_absorpt_correction_T_min 0.9161
_exptl_absorpt_correction_type multi-scan
_exptl_absorpt_process_details sadabs
_exptl_crystal_colour yellow
_exptl_crystal_density_diffrn 1.649
_exptl_crystal_density_meas ?
_exptl_crystal_density_method 'not measured'
_exptl_crystal_description block
_exptl_crystal_F_000 4044
_exptl_crystal_size_max 0.08
_exptl_crystal_size_mid 0.06
_exptl_crystal_size_min 0.02
_refine_diff_density_max 1.125
_refine_diff_density_min -0.670
_refine_diff_density_rms 0.100
_refine_ls_extinction_method none
_refine_ls_goodness_of_fit_ref 1.020
_refine_ls_hydrogen_treatment mixed
_refine_ls_matrix_type full
_refine_ls_number_parameters 572
_refine_ls_number_reflns 7159
_refine_ls_number_restraints 7
_refine_ls_restrained_S_all 1.021
_refine_ls_R_factor_all 0.0768
_refine_ls_R_factor_gt 0.0507
_refine_ls_shift/su_max 2.366
_refine_ls_shift/su_mean 0.004
_refine_ls_structure_factor_coef Fsqd
_refine_ls_weighting_details 'calc w=1/[\s^2^(Fo^2^)+(0.0508P)^2^+27.9390P] where P=(Fo^2^+2Fc^2^)/3'
_refine_ls_weighting_scheme calc
_refine_ls_wR_factor_gt 0.1287
_refine_ls_wR_factor_ref 0.1445
_reflns_number_gt 5090
_reflns_number_total 7159
_reflns_threshold_expression i>2sigma(I)
_cod_data_source_file b923516g.txt
_cod_data_source_block 1
_cod_depositor_comments
;
The following automatic conversions were performed:

'_symmetry_cell_setting' value 'Orthorhombic' changed to
'orthorhombic' according to
/home/saulius/struct/CIF-dictionaries/cif_core.dic dictionary named
'cif_core.dic' version 2.4.2 from 2011-04-26.

Automatic conversion script
Id: cif_fix_values 1891 2012-01-12 08:04:46Z andrius 

The following automatic conversions were performed:

'_exptl_crystal_density_meas' value 'not measured' was changed to '?'
- the value is perceived as not measured.

Automatic conversion script
Id: cif_fix_values 3008 2015-01-20 13:52:24Z robertas 
;
_cod_original_sg_symbol_H-M Pbca
_cod_original_formula_sum 'C43 H35.50 Cd2 N2 O12.75'
_cod_database_code 7212249

loop_
_symmetry_equiv_pos_as_xyz
'x, y, z'
'-x+1/2, -y, z+1/2'
'-x, y+1/2, -z+1/2'
'x+1/2, -y+1/2, -z'
'-x, -y, -z'
'x-1/2, y, -z-1/2'
'x, -y-1/2, z-1/2'
'-x-1/2, y-1/2, z'

loop_
_atom_site_label
_atom_site_type_symbol
_atom_site_fract_x
_atom_site_fract_y
_atom_site_fract_z
_atom_site_U_iso_or_equiv
_atom_site_adp_type
_atom_site_occupancy
_atom_site_symmetry_multiplicity
_atom_site_calc_flag
_atom_site_refinement_flags
_atom_site_disorder_assembly
_atom_site_disorder_group
Cd1 Cd 0.36145(3) 0.282602(17) 1.211159(17) 0.03741(15) Uani 1 1 d . . .
Cd2 Cd 0.60211(3) 0.26706(3) 0.79937(2) 0.06052(19) Uani 1 1 d D . .
C1 C 0.2222(4) 0.6688(3) 1.2185(2) 0.0396(13) Uani 1 1 d . . .
C2 C 0.2513(3) 0.6021(2) 1.2146(2) 0.0364(12) Uani 1 1 d . . .
C3 C 0.2411(3) 0.5692(2) 1.1592(2) 0.0377(13) Uani 1 1 d . . .
C4 C 0.2100(4) 0.5979(3) 1.1064(3) 0.0499(15) Uani 1 1 d . . .
H4A H 0.1967 0.6402 1.1076 0.060 Uiso 1 1 calc R . .
C5 C 0.1994(4) 0.5652(3) 1.0543(3) 0.0589(18) Uani 1 1 d . . .
H5A H 0.1781 0.5850 1.0205 0.071 Uiso 1 1 calc R . .
C6 C 0.2202(4) 0.5017(3) 1.0510(3) 0.0583(18) Uani 1 1 d . . .
H6A H 0.2126 0.4796 1.0150 0.070 Uiso 1 1 calc R . .
C7 C 0.2510(4) 0.4725(3) 1.0991(3) 0.0485(15) Uani 1 1 d . . .
H7A H 0.2646 0.4304 1.0958 0.058 Uiso 1 1 calc R . .
C8 C 0.2633(3) 0.5042(2) 1.1554(3) 0.0394(13) Uani 1 1 d . . .
C9 C 0.2965(3) 0.4749(2) 1.2068(2) 0.0358(12) Uani 1 1 d . . .
C10 C 0.3221(4) 0.4067(2) 1.2033(2) 0.0410(14) Uani 1 1 d . . .
C11 C 0.3059(3) 0.5074(2) 1.2618(3) 0.0387(13) Uani 1 1 d . . .
C12 C 0.3373(4) 0.4782(3) 1.3151(3) 0.0488(15) Uani 1 1 d . . .
H12A H 0.3522 0.4362 1.3135 0.059 Uiso 1 1 calc R . .
C13 C 0.3456(4) 0.5107(3) 1.3674(3) 0.0593(18) Uani 1 1 d . . .
H13A H 0.3657 0.4907 1.4016 0.071 Uiso 1 1 calc R . .
C14 C 0.3242(4) 0.5747(3) 1.3709(3) 0.0586(17) Uani 1 1 d . . .
H14A H 0.3306 0.5964 1.4073 0.070 Uiso 1 1 calc R . .
C15 C 0.2946(3) 0.6045(3) 1.3222(3) 0.0436(14) Uani 1 1 d . . .
H15A H 0.2812 0.6467 1.3254 0.052 Uiso 1 1 calc R . .
C16 C 0.2833(3) 0.5723(2) 1.2656(2) 0.0367(12) Uani 1 1 d . . .
C17 C 0.4217(5) 0.2636(3) 1.0933(3) 0.0593(19) Uani 1 1 d . . .
C18 C 0.4347(4) 0.2554(3) 1.0247(3) 0.0464(14) Uani 1 1 d . . .
C19 C 0.4610(4) 0.1976(3) 1.0008(3) 0.0445(14) Uani 1 1 d . . .
C20 C 0.4874(4) 0.1480(3) 1.0382(3) 0.0577(18) Uani 1 1 d . . .
H20A H 0.4880 0.1530 1.0803 0.069 Uiso 1 1 calc R . .
C21 C 0.5116(4) 0.0937(3) 1.0137(3) 0.0613(18) Uani 1 1 d . . .
H21A H 0.5290 0.0620 1.0394 0.074 Uiso 1 1 calc R . .
C22 C 0.5116(4) 0.0832(3) 0.9503(3) 0.0624(18) Uani 1 1 d . . .
H22A H 0.5295 0.0455 0.9344 0.075 Uiso 1 1 calc R . .
C23 C 0.4848(4) 0.1294(3) 0.9126(3) 0.0517(16) Uani 1 1 d . . .
H23A H 0.4834 0.1224 0.8708 0.062 Uiso 1 1 calc R . .
C24 C 0.4589(3) 0.1878(3) 0.9362(2) 0.0405(13) Uani 1 1 d . . .
C25 C 0.4327(3) 0.2364(3) 0.8980(2) 0.0383(13) Uani 1 1 d . . .
C26 C 0.4214(4) 0.2248(3) 0.8303(2) 0.0412(14) Uani 1 1 d . . .
C27 C 0.4111(3) 0.2949(3) 0.9217(2) 0.0388(13) Uani 1 1 d . . .
C28 C 0.3885(3) 0.3448(3) 0.8843(3) 0.0473(15) Uani 1 1 d . . .
H28A H 0.3875 0.3389 0.8424 0.057 Uiso 1 1 calc R . .
C29 C 0.3680(4) 0.4017(3) 0.9075(3) 0.0553(16) Uani 1 1 d . . .
H29A H 0.3527 0.4339 0.8815 0.066 Uiso 1 1 calc R . .
C30 C 0.3701(4) 0.4119(3) 0.9713(3) 0.0603(18) Uani 1 1 d . . .
H30A H 0.3569 0.4509 0.9871 0.072 Uiso 1 1 calc R . .
C31 C 0.3911(4) 0.3651(3) 1.0088(3) 0.0523(16) Uani 1 1 d . . .
H31A H 0.3917 0.3724 1.0506 0.063 Uiso 1 1 calc R . .
C32 C 0.4126(3) 0.3045(3) 0.9864(2) 0.0424(14) Uani 1 1 d . . .
C33 C 0.6684(6) 0.1948(5) 0.9215(5) 0.100(3) Uani 1 1 d . . .
H33A H 0.6720 0.1614 0.8943 0.120 Uiso 1 1 calc R . .
C34 C 0.6940(7) 0.1867(6) 0.9787(6) 0.119(4) Uani 1 1 d . . .
H34A H 0.7180 0.1495 0.9900 0.143 Uiso 1 1 calc R . .
C35 C 0.6841(10) 0.2346(7) 1.0204(7) 0.156(6) Uani 1 1 d . . .
H35A H 0.6980 0.2295 1.0610 0.188 Uiso 1 1 calc R . .
C36 C 0.6511(8) 0.2934(6) 0.9985(5) 0.141(5) Uani 1 1 d . . .
H36A H 0.6452 0.3272 1.0250 0.169 Uiso 1 1 calc R . .
C37 C 0.6287(5) 0.2990(4) 0.9384(3) 0.069(2) Uani 1 1 d . . .
C38 C 0.5981(4) 0.3554(4) 0.9132(4) 0.071(2) Uani 1 1 d . . .
C39 C 0.5847(5) 0.4096(4) 0.9510(5) 0.092(3) Uani 1 1 d . . .
H39A H 0.5942 0.4088 0.9926 0.111 Uiso 1 1 calc R . .
C40 C 0.5583(6) 0.4604(5) 0.9238(5) 0.098(3) Uani 1 1 d . . .
H40A H 0.5488 0.4957 0.9474 0.118 Uiso 1 1 calc R . .
C41 C 0.5438(6) 0.4640(4) 0.8608(6) 0.108(3) Uani 1 1 d . . .
H41A H 0.5276 0.5012 0.8427 0.129 Uiso 1 1 calc R . .
C42 C 0.5546(5) 0.4104(3) 0.8272(4) 0.080(2) Uani 1 1 d . . .
H42A H 0.5427 0.4098 0.7859 0.095 Uiso 1 1 calc R . .
C43 C 0.4645(12) 0.5636(14) 0.7383(11) 0.140(10) Uani 0.50 1 d P A 2
H43A H 0.4272 0.5838 0.7639 0.210 Uiso 0.50 1 calc PR A 2
H43B H 0.4711 0.5876 0.7017 0.210 Uiso 0.50 1 calc PR A 2
H43C H 0.5127 0.5608 0.7595 0.210 Uiso 0.50 1 calc PR A 2
C44 C 0.4380(16) 0.5014(12) 0.7230(12) 0.133(9) Uani 0.50 1 d P A 2
H44A H 0.3932 0.4914 0.7440 0.160 Uiso 0.50 1 calc PR A 2
N1 N 0.6375(4) 0.2494(3) 0.9016(3) 0.0771(18) Uani 1 1 d . . .
N2 N 0.5835(3) 0.3568(3) 0.8556(3) 0.0711(17) Uani 1 1 d . . .
O1W O 0.5829(5) 0.2887(5) 0.7014(3) 0.182(5) Uani 1 1 d D . .
H1WA H 0.5481 0.2666 0.6882 0.273 Uiso 1 1 calc RD . .
H1WB H 0.6273 0.2783 0.6883 0.273 Uiso 1 1 d RD . .
O1 O 0.2711(2) 0.36503(17) 1.20563(19) 0.0513(11) Uani 1 1 d . . .
O2W O 0.6248(4) 0.1649(3) 0.7802(4) 0.140(3) Uani 1 1 d D . .
H2WA H 0.6708 0.1576 0.7845 0.209 Uiso 1 1 calc RD . .
O2 O 0.3911(3) 0.39455(19) 1.2010(2) 0.0608(13) Uani 1 1 d . . .
O3 O 0.1502(2) 0.67530(18) 1.22253(19) 0.0488(10) Uani 1 1 d . . .
O3W O 0.2076(6) 0.3061(10) 0.3558(5) 0.317(10) Uani 1 1 d . . .
O4 O 0.2672(2) 0.71406(17) 1.21785(19) 0.0491(10) Uani 1 1 d . . .
O4W O 0.4453(10) 0.6194(6) 0.8355(10) 0.154(8) Uani 0.50 1 d P . .
O5 O 0.3566(3) 0.2060(2) 0.81411(18) 0.0529(11) Uani 1 1 d . . .
O5W O 0.359(4) 0.5836(19) 0.8843(16) 0.24(3) Uani 0.25 1 d P . .
O6 O 0.4744(2) 0.2351(2) 0.79348(17) 0.0484(10) Uani 1 1 d . . .
O6W O 0.4766(8) 0.3968(7) 0.7002(6) 0.102(5) Uani 0.50 1 d P B 1
O7 O 0.4751(4) 0.2690(3) 1.1286(2) 0.0944(19) Uani 1 1 d . . .
O8 O 0.3523(4) 0.2645(3) 1.1100(2) 0.0869(18) Uani 1 1 d . . .
O9 O 0.4611(9) 0.4518(10) 0.6854(8) 0.139(6) Uani 0.50 1 d P A 2
H9A H 0.4290 0.4237 0.6868 0.208 Uiso 0.50 1 calc PR A 2
H2WB H 0.6115(15) 0.1706(8) 0.7434(8) 2.0(16) Uiso 1 1 d D . .

loop_
_atom_site_aniso_label
_atom_site_aniso_U_11
_atom_site_aniso_U_22
_atom_site_aniso_U_33
_atom_site_aniso_U_23
_atom_site_aniso_U_13
_atom_site_aniso_U_12
Cd1 0.0559(3) 0.0266(2) 0.0297(2) -0.00042(16) 0.00171(19) 0.00082(18)
Cd2 0.0595(3) 0.0635(3) 0.0585(3) -0.0127(2) 0.0048(3) -0.0047(2)
C1 0.055(4) 0.034(3) 0.029(3) 0.000(2) 0.002(3) 0.007(3)
C2 0.043(3) 0.029(3) 0.038(3) -0.001(2) 0.006(3) 0.005(2)
C3 0.041(3) 0.034(3) 0.038(3) 0.002(2) 0.003(3) 0.005(2)
C4 0.058(4) 0.046(3) 0.045(4) 0.001(3) -0.001(3) 0.014(3)
C5 0.080(5) 0.066(4) 0.031(3) 0.000(3) -0.009(3) 0.022(4)
C6 0.071(5) 0.060(4) 0.043(4) -0.017(3) -0.010(3) 0.007(4)
C7 0.062(4) 0.036(3) 0.047(4) -0.010(3) -0.002(3) 0.006(3)
C8 0.044(4) 0.033(3) 0.041(3) -0.005(2) 0.002(3) 0.001(2)
C9 0.039(3) 0.025(3) 0.043(3) 0.002(2) 0.005(3) -0.002(2)
C10 0.055(4) 0.029(3) 0.039(3) 0.000(2) 0.003(3) 0.000(3)
C11 0.043(3) 0.032(3) 0.041(3) -0.001(2) 0.004(3) 0.002(2)
C12 0.059(4) 0.038(3) 0.050(4) 0.006(3) -0.007(3) 0.012(3)
C13 0.079(5) 0.057(4) 0.041(4) 0.005(3) -0.016(3) 0.015(4)
C14 0.070(5) 0.063(4) 0.043(4) -0.010(3) -0.009(3) 0.007(4)
C15 0.053(4) 0.039(3) 0.039(3) -0.007(3) -0.001(3) 0.006(3)
C16 0.041(3) 0.029(3) 0.040(3) -0.001(2) 0.003(3) 0.000(2)
C17 0.101(6) 0.040(4) 0.037(4) -0.001(3) -0.008(4) -0.005(4)
C18 0.058(4) 0.051(4) 0.030(3) 0.000(3) 0.000(3) -0.011(3)
C19 0.051(4) 0.048(3) 0.034(3) 0.007(3) -0.006(3) -0.009(3)
C20 0.079(5) 0.056(4) 0.038(3) 0.010(3) -0.012(3) -0.010(4)
C21 0.069(5) 0.049(4) 0.065(5) 0.017(3) -0.017(4) -0.003(3)
C22 0.073(5) 0.046(4) 0.068(5) -0.001(3) -0.004(4) 0.010(3)
C23 0.066(4) 0.045(3) 0.044(3) 0.003(3) -0.001(3) 0.001(3)
C24 0.047(3) 0.043(3) 0.032(3) -0.001(2) 0.001(3) -0.006(3)
C25 0.041(3) 0.043(3) 0.031(3) 0.003(2) -0.001(2) -0.003(3)
C26 0.057(4) 0.037(3) 0.030(3) 0.006(2) 0.003(3) 0.007(3)
C27 0.043(3) 0.040(3) 0.033(3) -0.002(2) 0.004(3) -0.001(3)
C28 0.053(4) 0.049(4) 0.039(3) -0.001(3) 0.000(3) 0.001(3)
C29 0.061(4) 0.047(4) 0.058(4) 0.003(3) -0.003(3) 0.004(3)
C30 0.069(5) 0.049(4) 0.063(4) -0.007(3) 0.014(4) 0.001(3)
C31 0.066(4) 0.057(4) 0.034(3) -0.013(3) 0.007(3) -0.004(3)
C32 0.049(4) 0.045(3) 0.034(3) -0.003(3) 0.003(3) -0.002(3)
C33 0.114(8) 0.084(6) 0.102(8) 0.023(6) 0.029(6) 0.029(6)
C34 0.130(10) 0.106(9) 0.122(10) 0.043(8) 0.004(8) 0.035(7)
C35 0.223(17) 0.140(12) 0.106(10) 0.040(9) -0.044(11) 0.022(11)
C36 0.209(14) 0.140(11) 0.073(7) 0.008(7) -0.023(8) -0.003(10)
C37 0.074(5) 0.080(5) 0.053(4) 0.003(4) -0.005(4) -0.011(4)
C38 0.065(5) 0.079(5) 0.069(5) -0.004(4) 0.006(4) -0.013(4)
C39 0.084(6) 0.070(6) 0.123(8) -0.020(6) 0.009(6) -0.008(5)
C40 0.091(7) 0.102(8) 0.102(8) -0.013(6) 0.009(6) -0.002(6)
C41 0.101(7) 0.060(5) 0.163(11) 0.016(6) 0.032(7) -0.002(5)
C42 0.082(6) 0.049(4) 0.107(7) 0.009(4) 0.027(5) 0.001(4)
C43 0.068(13) 0.23(3) 0.125(18) 0.04(2) -0.034(13) -0.018(16)
C44 0.15(2) 0.109(18) 0.14(2) -0.023(16) 0.004(17) -0.062(17)
N1 0.078(5) 0.076(4) 0.078(5) 0.009(4) 0.004(4) 0.013(4)
N2 0.057(4) 0.077(4) 0.079(4) -0.005(4) -0.001(3) -0.005(3)
O1W 0.148(7) 0.336(14) 0.063(4) 0.064(6) -0.035(4) -0.156(8)
O1 0.051(3) 0.029(2) 0.074(3) 0.0020(19) -0.006(2) -0.0054(19)
O2W 0.068(4) 0.081(5) 0.270(10) -0.018(5) -0.020(5) 0.011(3)
O2 0.048(3) 0.033(2) 0.102(4) 0.001(2) 0.018(3) 0.0073(19)
O3 0.049(3) 0.035(2) 0.063(3) -0.0039(19) 0.010(2) 0.0109(18)
O3W 0.125(8) 0.69(3) 0.140(9) -0.058(14) 0.042(7) -0.028(13)
O4 0.055(3) 0.028(2) 0.064(3) 0.0003(18) 0.002(2) 0.0008(19)
O4W 0.134(13) 0.065(8) 0.26(2) -0.022(11) -0.102(14) 0.013(8)
O5 0.057(3) 0.066(3) 0.036(2) 0.000(2) -0.006(2) -0.016(2)
O5W 0.45(8) 0.15(3) 0.11(3) -0.08(2) -0.02(4) 0.13(4)
O6 0.050(3) 0.062(3) 0.034(2) -0.0022(19) 0.0050(19) 0.002(2)
O6W 0.122(11) 0.083(9) 0.101(9) -0.027(7) 0.038(8) -0.052(8)
O7 0.134(5) 0.088(4) 0.061(3) -0.004(3) -0.040(4) 0.010(4)
O8 0.126(5) 0.091(4) 0.043(3) -0.014(3) 0.033(3) -0.024(4)
O9 0.089(10) 0.140(15) 0.188(17) -0.034(14) 0.005(10) -0.054(11)

loop_
_atom_type_symbol
_atom_type_description
_atom_type_scat_dispersion_real
_atom_type_scat_dispersion_imag
_atom_type_scat_source
C C 0.0033 0.0016 'International Tables Vol C Tables 4.2.6.8 and 6.1.1.4'
H H 0.0000 0.0000 'International Tables Vol C Tables 4.2.6.8 and 6.1.1.4'
N N 0.0061 0.0033 'International Tables Vol C Tables 4.2.6.8 and 6.1.1.4'
O O 0.0106 0.0060 'International Tables Vol C Tables 4.2.6.8 and 6.1.1.4'
Cd Cd -0.8075 1.2024 'International Tables Vol C Tables 4.2.6.8 and 6.1.1.4'

loop_
_geom_angle_atom_site_label_1
_geom_angle_atom_site_label_2
_geom_angle_atom_site_label_3
_geom_angle
_geom_angle_site_symmetry_1
_geom_angle_site_symmetry_3
O8 Cd1 O5 172.8(2) . 7_566
O8 Cd1 O3 86.07(18) . 8_655
O5 Cd1 O3 89.72(16) 7_566 8_655
O8 Cd1 O1 91.7(2) . .
O5 Cd1 O1 86.96(15) 7_566 .
O3 Cd1 O1 133.16(14) 8_655 .
O8 Cd1 O2 95.24(19) . .
O5 Cd1 O2 89.65(17) 7_566 .
O3 Cd1 O2 172.83(15) 8_655 .
O1 Cd1 O2 53.92(14) . .
O8 Cd1 C10 94.9(2) . .
O5 Cd1 C10 87.15(16) 7_566 .
O3 Cd1 C10 160.31(18) 8_655 .
O1 Cd1 C10 27.26(16) . .
O2 Cd1 C10 26.69(16) . .
O1W Cd2 O2W 92.6(4) . .
O1W Cd2 N2 109.0(4) . .
O2W Cd2 N2 158.2(3) . .
O1W Cd2 O6 82.2(2) . .
O2W Cd2 O6 82.8(2) . .
N2 Cd2 O6 98.00(18) . .
O1W Cd2 O4 87.3(2) . 5_667
O2W Cd2 O4 88.03(19) . 5_667
N2 Cd2 O4 94.62(17) . 5_667
O6 Cd2 O4 165.67(14) . 5_667
O1W Cd2 N1 173.0(2) . .
O2W Cd2 N1 88.7(3) . .
N2 Cd2 N1 70.0(2) . .
O6 Cd2 N1 104.77(19) . .
O4 Cd2 N1 85.89(19) 5_667 .
O4 C1 O3 122.7(5) . .
O4 C1 C2 121.2(5) . .
O3 C1 C2 116.0(5) . .
C16 C2 C3 120.8(5) . .
C16 C2 C1 120.9(5) . .
C3 C2 C1 118.2(5) . .
C2 C3 C4 122.6(5) . .
C2 C3 C8 119.5(5) . .
C4 C3 C8 118.0(5) . .
C5 C4 C3 121.5(6) . .
C5 C4 H4A 119.2 . .
C3 C4 H4A 119.2 . .
C4 C5 C6 120.3(6) . .
C4 C5 H5A 119.8 . .
C6 C5 H5A 119.8 . .
C7 C6 C5 120.7(6) . .
C7 C6 H6A 119.6 . .
C5 C6 H6A 119.6 . .
C6 C7 C8 121.7(6) . .
C6 C7 H7A 119.1 . .
C8 C7 H7A 119.1 . .
C9 C8 C7 123.1(5) . .
C9 C8 C3 119.2(5) . .
C7 C8 C3 117.8(5) . .
C11 C9 C8 121.3(5) . .
C11 C9 C10 118.7(5) . .
C8 C9 C10 120.0(5) . .
O2 C10 O1 122.9(5) . .
O2 C10 C9 119.2(5) . .
O1 C10 C9 117.9(5) . .
O2 C10 Cd1 63.6(3) . .
O1 C10 Cd1 59.4(3) . .
C9 C10 Cd1 173.0(4) . .
C9 C11 C12 122.3(5) . .
C9 C11 C16 119.5(5) . .
C12 C11 C16 118.2(5) . .
C13 C12 C11 120.9(5) . .
C13 C12 H12A 119.5 . .
C11 C12 H12A 119.5 . .
C12 C13 C14 120.8(6) . .
C12 C13 H13A 119.6 . .
C14 C13 H13A 119.6 . .
C15 C14 C13 120.8(6) . .
C15 C14 H14A 119.6 . .
C13 C14 H14A 119.6 . .
C14 C15 C16 121.1(5) . .
C14 C15 H15A 119.4 . .
C16 C15 H15A 119.4 . .
C2 C16 C15 122.1(5) . .
C2 C16 C11 119.7(5) . .
C15 C16 C11 118.2(5) . .
O7 C17 O8 122.9(7) . .
O7 C17 C18 121.7(8) . .
O8 C17 C18 115.3(6) . .
C32 C18 C19 121.2(5) . .
C32 C18 C17 117.8(6) . .
C19 C18 C17 120.7(5) . .
C18 C19 C20 122.7(5) . .
C18 C19 C24 119.1(5) . .
C20 C19 C24 118.2(6) . .
C21 C20 C19 120.9(6) . .
C21 C20 H20A 119.6 . .
C19 C20 H20A 119.6 . .
C20 C21 C22 122.1(6) . .
C20 C21 H21A 119.0 . .
C22 C21 H21A 119.0 . .
C23 C22 C21 119.0(6) . .
C23 C22 H22A 120.5 . .
C21 C22 H22A 120.5 . .
C22 C23 C24 121.1(6) . .
C22 C23 H23A 119.4 . .
C24 C23 H23A 119.4 . .
C25 C24 C23 122.0(5) . .
C25 C24 C19 119.3(5) . .
C23 C24 C19 118.7(5) . .
C27 C25 C24 121.3(5) . .
C27 C25 C26 118.3(5) . .
C24 C25 C26 120.3(5) . .
O6 C26 O5 122.6(5) . .
O6 C26 C25 120.8(6) . .
O5 C26 C25 116.6(5) . .
C28 C27 C25 122.1(5) . .
C28 C27 C32 118.5(5) . .
C25 C27 C32 119.4(5) . .
C29 C28 C27 122.0(6) . .
C29 C28 H28A 119.0 . .
C27 C28 H28A 119.0 . .
C28 C29 C30 119.9(6) . .
C28 C29 H29A 120.0 . .
C30 C29 H29A 120.0 . .
C31 C30 C29 120.0(6) . .
C31 C30 H30A 120.0 . .
C29 C30 H30A 120.0 . .
C30 C31 C32 121.9(6) . .
C30 C31 H31A 119.1 . .
C32 C31 H31A 119.1 . .
C18 C32 C31 122.7(5) . .
C18 C32 C27 119.6(5) . .
C31 C32 C27 117.7(5) . .
C34 C33 N1 122.9(10) . .
C34 C33 H33A 118.6 . .
N1 C33 H33A 118.6 . .
C33 C34 C35 119.0(10) . .
C33 C34 H34A 120.5 . .
C35 C34 H34A 120.5 . .
C34 C35 C36 117.6(11) . .
C34 C35 H35A 121.2 . .
C36 C35 H35A 121.2 . .
C37 C36 C35 120.0(12) . .
C37 C36 H36A 120.0 . .
C35 C36 H36A 120.0 . .
N1 C37 C36 118.5(9) . .
N1 C37 C38 118.3(7) . .
C36 C37 C38 123.2(9) . .
N2 C38 C37 118.2(8) . .
N2 C38 C39 121.0(9) . .
C37 C38 C39 120.8(8) . .
C40 C39 C38 116.9(10) . .
C40 C39 H39A 121.6 . .
C38 C39 H39A 121.6 . .
C39 C40 C41 123.6(10) . .
C39 C40 H40A 118.2 . .
C41 C40 H40A 118.2 . .
C42 C41 C40 117.3(9) . .
C42 C41 H41A 121.4 . .
C40 C41 H41A 121.4 . .
C41 C42 N2 119.3(9) . .
C41 C42 H42A 120.3 . .
N2 C42 H42A 120.3 . .
C44 C43 H43A 109.5 . .
C44 C43 H43B 109.5 . .
H43A C43 H43B 109.5 . .
C44 C43 H43C 109.5 . .
H43A C43 H43C 109.5 . .
H43B C43 H43C 109.5 . .
O9 C44 C43 138(2) . .
O9 C44 H44A 111.2 . .
C43 C44 H44A 111.2 . .
C37 N1 C33 122.0(8) . .
C37 N1 Cd2 114.8(5) . .
C33 N1 Cd2 123.2(7) . .
C38 N2 C42 121.9(7) . .
C38 N2 Cd2 118.7(6) . .
C42 N2 Cd2 119.4(6) . .
Cd2 O1W H1WA 109.5 . .
Cd2 O1W H1WB 97.8 . .
H1WA O1W H1WB 113.5 . .
C10 O1 Cd1 93.3(3) . .
Cd2 O2W H2WA 109.5 . .
Cd2 O2W H2WB 89.6(9) . .
H2WA O2W H2WB 113.7 . .
C10 O2 Cd1 89.7(3) . .
C1 O3 Cd1 100.8(3) . 8_665
C1 O4 Cd2 138.4(4) . 5_667
C26 O5 Cd1 102.5(4) . 7_565
C26 O6 Cd2 136.2(4) . .
C17 O8 Cd1 102.8(5) . .
C44 O9 H9A 109.5 . .

loop_
_geom_bond_atom_site_label_1
_geom_bond_atom_site_label_2
_geom_bond_distance
_geom_bond_site_symmetry_2
Cd1 O8 2.262(5) .
Cd1 O5 2.276(4) 7_566
Cd1 O3 2.307(4) 8_655
Cd1 O1 2.358(4) .
Cd1 O2 2.449(4) .
Cd1 C10 2.735(5) .
Cd2 O1W 2.227(6) .
Cd2 O2W 2.250(7) .
Cd2 N2 2.298(7) .
Cd2 O6 2.326(4) .
Cd2 O4 2.338(4) 5_667
Cd2 N1 2.359(7) .
C1 O4 1.241(7) .
C1 O3 1.262(7) .
C1 C2 1.509(7) .
C2 C16 1.402(7) .
C2 C3 1.416(7) .
C3 C4 1.418(8) .
C3 C8 1.440(7) .
C4 C5 1.352(8) .
C4 H4A 0.9300 .
C5 C6 1.403(9) .
C5 H5A 0.9300 .
C6 C7 1.338(8) .
C6 H6A 0.9300 .
C7 C8 1.424(8) .
C7 H7A 0.9300 .
C8 C9 1.413(8) .
C9 C11 1.401(7) .
C9 C10 1.521(7) .
C10 O2 1.229(7) .
C10 O1 1.255(7) .
C11 C12 1.433(8) .
C11 C16 1.441(7) .
C12 C13 1.350(9) .
C12 H12A 0.9300 .
C13 C14 1.416(9) .
C13 H13A 0.9300 .
C14 C15 1.346(8) .
C14 H14A 0.9300 .
C15 C16 1.434(7) .
C15 H15A 0.9300 .
C17 O7 1.215(9) .
C17 O8 1.260(9) .
C17 C18 1.533(9) .
C18 C32 1.396(8) .
C18 C19 1.413(9) .
C19 C20 1.415(8) .
C19 C24 1.436(7) .
C20 C21 1.343(9) .
C20 H20A 0.9300 .
C21 C22 1.412(9) .
C21 H21A 0.9300 .
C22 C23 1.366(9) .
C22 H22A 0.9300 .
C23 C24 1.420(8) .
C23 H23A 0.9300 .
C24 C25 1.408(8) .
C25 C27 1.401(8) .
C25 C26 1.521(8) .
C26 O6 1.245(7) .
C26 O5 1.246(7) .
C27 C28 1.400(8) .
C27 C32 1.436(7) .
C28 C29 1.361(8) .
C28 H28A 0.9300 .
C29 C30 1.418(9) .
C29 H29A 0.9300 .
C30 C31 1.344(9) .
C30 H30A 0.9300 .
C31 C32 1.430(8) .
C31 H31A 0.9300 .
C33 C34 1.345(14) .
C33 N1 1.352(11) .
C33 H33A 0.9300 .
C34 C35 1.382(16) .
C34 H34A 0.9300 .
C35 C36 1.459(16) .
C35 H35A 0.9300 .
C36 C37 1.382(12) .
C36 H36A 0.9300 .
C37 N1 1.337(10) .
C37 C38 1.426(11) .
C38 N2 1.290(9) .
C38 C39 1.441(11) .
C39 C40 1.317(13) .
C39 H39A 0.9300 .
C40 C41 1.408(13) .
C40 H40A 0.9300 .
C41 C42 1.372(12) .
C41 H41A 0.9300 .
C42 N2 1.394(10) .
C42 H42A 0.9300 .
C43 C44 1.44(3) .
C43 H43A 0.9600 .
C43 H43B 0.9600 .
C43 H43C 0.9600 .
C44 O9 1.40(3) .
C44 H44A 0.9300 .
O1W H1WA 0.8200 .
O1W H1WB 0.8537 .
O2W H2WA 0.8200 .
O2W H2WB 0.851(10) .
O3 Cd1 2.307(4) 8_665
O4 Cd2 2.338(4) 5_667
O5 Cd1 2.276(4) 7_565
O9 H9A 0.8200 .

loop_
_geom_torsion_atom_site_label_1
_geom_torsion_atom_site_label_2
_geom_torsion_atom_site_label_3
_geom_torsion_atom_site_label_4
_geom_torsion
_geom_torsion_site_symmetry_1
_geom_torsion_site_symmetry_4
O4 C1 C2 C16 77.8(7) . .
O3 C1 C2 C16 -102.1(6) . .
O4 C1 C2 C3 -106.0(6) . .
O3 C1 C2 C3 74.1(7) . .
C16 C2 C3 C4 -179.1(6) . .
C1 C2 C3 C4 4.7(8) . .
C16 C2 C3 C8 0.6(8) . .
C1 C2 C3 C8 -175.6(5) . .
C2 C3 C4 C5 -178.6(6) . .
C8 C3 C4 C5 1.7(9) . .
C3 C4 C5 C6 -1.0(11) . .
C4 C5 C6 C7 -0.1(11) . .
C5 C6 C7 C8 0.4(11) . .
C6 C7 C8 C9 -179.2(6) . .
C6 C7 C8 C3 0.3(9) . .
C2 C3 C8 C9 -1.5(8) . .
C4 C3 C8 C9 178.1(5) . .
C2 C3 C8 C7 179.0(5) . .
C4 C3 C8 C7 -1.3(8) . .
C7 C8 C9 C11 -178.4(6) . .
C3 C8 C9 C11 2.2(8) . .
C7 C8 C9 C10 0.9(9) . .
C3 C8 C9 C10 -178.6(5) . .
C11 C9 C10 O2 -74.1(7) . .
C8 C9 C10 O2 106.6(7) . .
C11 C9 C10 O1 102.7(6) . .
C8 C9 C10 O1 -76.6(7) . .
C11 C9 C10 Cd1 38(4) . .
C8 C9 C10 Cd1 -142(3) . .
O8 Cd1 C10 O2 -92.0(4) . .
O5 Cd1 C10 O2 94.9(4) 7_566 .
O3 Cd1 C10 O2 176.1(4) 8_655 .
O1 Cd1 C10 O2 -176.2(6) . .
O8 Cd1 C10 O1 84.2(4) . .
O5 Cd1 C10 O1 -88.9(3) 7_566 .
O3 Cd1 C10 O1 -7.7(7) 8_655 .
O2 Cd1 C10 O1 176.2(6) . .
O8 Cd1 C10 C9 153(4) . .
O5 Cd1 C10 C9 -20(4) 7_566 .
O3 Cd1 C10 C9 61(4) 8_655 .
O1 Cd1 C10 C9 69(4) . .
O2 Cd1 C10 C9 -115(4) . .
C8 C9 C11 C12 178.1(5) . .
C10 C9 C11 C12 -1.2(9) . .
C8 C9 C11 C16 -1.8(8) . .
C10 C9 C11 C16 178.9(5) . .
C9 C11 C12 C13 180.0(6) . .
C16 C11 C12 C13 -0.1(9) . .
C11 C12 C13 C14 -0.6(11) . .
C12 C13 C14 C15 0.4(11) . .
C13 C14 C15 C16 0.5(10) . .
C3 C2 C16 C15 179.7(5) . .
C1 C2 C16 C15 -4.2(9) . .
C3 C2 C16 C11 -0.2(8) . .
C1 C2 C16 C11 175.9(5) . .
C14 C15 C16 C2 178.9(6) . .
C14 C15 C16 C11 -1.1(9) . .
C9 C11 C16 C2 0.9(8) . .
C12 C11 C16 C2 -179.1(5) . .
C9 C11 C16 C15 -179.1(5) . .
C12 C11 C16 C15 0.9(8) . .
O7 C17 C18 C32 -111.7(8) . .
O8 C17 C18 C32 67.9(8) . .
O7 C17 C18 C19 74.6(9) . .
O8 C17 C18 C19 -105.8(7) . .
C32 C18 C19 C20 176.8(6) . .
C17 C18 C19 C20 -9.6(10) . .
C32 C18 C19 C24 -4.9(9) . .
C17 C18 C19 C24 168.6(6) . .
C18 C19 C20 C21 179.8(6) . .
C24 C19 C20 C21 1.6(10) . .
C19 C20 C21 C22 -0.4(11) . .
C20 C21 C22 C23 -1.1(11) . .
C21 C22 C23 C24 1.5(10) . .
C22 C23 C24 C25 178.6(6) . .
C22 C23 C24 C19 -0.4(9) . .
C18 C19 C24 C25 1.6(9) . .
C20 C19 C24 C25 179.8(6) . .
C18 C19 C24 C23 -179.4(6) . .
C20 C19 C24 C23 -1.2(9) . .
C23 C24 C25 C27 -176.7(6) . .
C19 C24 C25 C27 2.3(9) . .
C23 C24 C25 C26 8.0(9) . .
C19 C24 C25 C26 -173.1(5) . .
C27 C25 C26 O6 93.1(7) . .
C24 C25 C26 O6 -91.4(7) . .
C27 C25 C26 O5 -85.5(7) . .
C24 C25 C26 O5 90.0(7) . .
C24 C25 C27 C28 176.8(6) . .
C26 C25 C27 C28 -7.8(8) . .
C24 C25 C27 C32 -2.7(8) . .
C26 C25 C27 C32 172.7(5) . .
C25 C27 C28 C29 -179.6(6) . .
C32 C27 C28 C29 -0.1(9) . .
C27 C28 C29 C30 0.7(10) . .
C28 C29 C30 C31 -1.0(10) . .
C29 C30 C31 C32 0.6(10) . .
C19 C18 C32 C31 -175.3(6) . .
C17 C18 C32 C31 11.0(9) . .
C19 C18 C32 C27 4.5(9) . .
C17 C18 C32 C27 -169.2(6) . .
C30 C31 C32 C18 179.9(6) . .
C30 C31 C32 C27 0.1(10) . .
C28 C27 C32 C18 179.9(6) . .
C25 C27 C32 C18 -0.6(8) . .
C28 C27 C32 C31 -0.3(8) . .
C25 C27 C32 C31 179.2(5) . .
N1 C33 C34 C35 4.3(19) . .
C33 C34 C35 C36 -4(2) . .
C34 C35 C36 C37 2(2) . .
C35 C36 C37 N1 0.5(18) . .
C35 C36 C37 C38 -178.1(11) . .
N1 C37 C38 N2 -3.0(11) . .
C36 C37 C38 N2 175.6(9) . .
N1 C37 C38 C39 177.7(7) . .
C36 C37 C38 C39 -3.6(14) . .
N2 C38 C39 C40 -1.1(13) . .
C37 C38 C39 C40 178.1(8) . .
C38 C39 C40 C41 -0.6(15) . .
C39 C40 C41 C42 3.1(15) . .
C40 C41 C42 N2 -4.0(13) . .
C36 C37 N1 C33 -0.9(13) . .
C38 C37 N1 C33 177.9(8) . .
C36 C37 N1 Cd2 -177.3(8) . .
C38 C37 N1 Cd2 1.4(9) . .
C34 C33 N1 C37 -1.6(15) . .
C34 C33 N1 Cd2 174.6(8) . .
O1W Cd2 N1 C37 83(3) . .
O2W Cd2 N1 C37 -175.4(6) . .
N2 Cd2 N1 C37 0.1(5) . .
O6 Cd2 N1 C37 -93.2(6) . .
O4 Cd2 N1 C37 96.5(6) 5_667 .
O1W Cd2 N1 C33 -93(3) . .
O2W Cd2 N1 C33 8.2(7) . .
N2 Cd2 N1 C33 -176.3(8) . .
O6 Cd2 N1 C33 90.4(7) . .
O4 Cd2 N1 C33 -79.9(7) 5_667 .
C37 C38 N2 C42 -179.1(7) . .
C39 C38 N2 C42 0.2(12) . .
C37 C38 N2 Cd2 3.1(9) . .
C39 C38 N2 Cd2 -177.6(6) . .
C41 C42 N2 C38 2.4(12) . .
C41 C42 N2 Cd2 -179.7(6) . .
O1W Cd2 N2 C38 -174.4(6) . .
O2W Cd2 N2 C38 10.7(10) . .
O6 Cd2 N2 C38 101.2(6) . .
O4 Cd2 N2 C38 -85.6(6) 5_667 .
N1 Cd2 N2 C38 -1.7(5) . .
O1W Cd2 N2 C42 7.7(6) . .
O2W Cd2 N2 C42 -167.2(6) . .
O6 Cd2 N2 C42 -76.7(5) . .
O4 Cd2 N2 C42 96.5(5) 5_667 .
N1 Cd2 N2 C42 -179.6(6) . .
O2 C10 O1 Cd1 4.1(6) . .
C9 C10 O1 Cd1 -172.7(4) . .
O8 Cd1 O1 C10 -97.4(4) . .
O5 Cd1 O1 C10 89.7(3) 7_566 .
O3 Cd1 O1 C10 176.4(3) 8_655 .
O2 Cd1 O1 C10 -2.1(3) . .
O1 C10 O2 Cd1 -3.9(6) . .
C9 C10 O2 Cd1 172.8(4) . .
O8 Cd1 O2 C10 90.4(4) . .
O5 Cd1 O2 C10 -84.3(4) 7_566 .
O3 Cd1 O2 C10 -169.3(11) 8_655 .
O1 Cd1 O2 C10 2.2(3) . .
O4 C1 O3 Cd1 8.9(6) . 8_665
C2 C1 O3 Cd1 -171.2(4) . 8_665
O3 C1 O4 Cd2 -171.0(4) . 5_667
C2 C1 O4 Cd2 9.1(9) . 5_667
O6 C26 O5 Cd1 -10.8(6) . 7_565
C25 C26 O5 Cd1 167.8(4) . 7_565
O5 C26 O6 Cd2 -178.2(4) . .
C25 C26 O6 Cd2 3.2(8) . .
O1W Cd2 O6 C26 -161.8(6) . .
O2W Cd2 O6 C26 104.5(6) . .
N2 Cd2 O6 C26 -53.5(6) . .
O4 Cd2 O6 C26 154.9(6) 5_667 .
N1 Cd2 O6 C26 17.8(6) . .
O7 C17 O8 Cd1 2.7(8) . .
C18 C17 O8 Cd1 -176.9(4) . .
O5 Cd1 O8 C17 -150.9(14) 7_566 .
O3 Cd1 O8 C17 -96.8(5) 8_655 .
O1 Cd1 O8 C17 130.1(4) . .
O2 Cd1 O8 C17 76.2(5) . .
C10 Cd1 O8 C17 103.0(5) . .
